data_7059591
loop_
_publ_author_name
'Shaikh, Ahad'
'Mukherjee, Pallabi'
'Ta, Sabyasachi'
'Bhattacharyya, Arunasis'
'Ghosh, Abhijit'
'Das, Debasis'

_publ_section_title
;
 Oxidative cyclization of thiosemicarbazide: a chemodosimetric approach
 for the highly selective fluorescence detection of cerium(iv)
;
_journal_issue 22
_journal_name_full 'New Journal of Chemistry'
_journal_page_first 9452
_journal_page_last 9455
_journal_paper_doi 10.1039/D0NJ01100B
_journal_volume 44
_journal_year 2020
_chemical_formula_sum 'C22 H17 N3 S'
_chemical_formula_weight 355.44
_space_group_crystal_system orthorhombic
_space_group_IT_number 33
_space_group_name_Hall 'P 2c -2n'
_space_group_name_H-M_alt 'P n a 21'
_atom_sites_solution_hydrogens geom
_audit_creation_method SHELXL-2014/6
_audit_update_record
;
2020-04-26 deposited with the CCDC.	2020-04-30 downloaded from the CCDC.
;
_cell_angle_alpha 90
_cell_angle_beta 90
_cell_angle_gamma 90
_cell_formula_units_Z 8
_cell_length_a 8.2558(12)
_cell_length_b 24.884(4)
_cell_length_c 17.450(2)
_cell_measurement_reflns_used 2950
_cell_measurement_temperature 296(2)
_cell_measurement_theta_max 19.20
_cell_measurement_theta_min 2.33
_cell_volume 3584.9(9)
_computing_cell_refinement 'Bruker SAINT'
_computing_data_collection 'Bruker APEX2'
_computing_data_reduction 'Bruker SAINT'
_computing_molecular_graphics 'Bruker SHELXTL'
_computing_publication_material 'Bruker SHELXTL'
_computing_structure_refinement 'SHELXL-2014/6 (Sheldrick, 2014)'
_computing_structure_solution 'SHELXS-97 (Sheldrick 2008)'
_diffrn_ambient_temperature 296(2)
_diffrn_measured_fraction_theta_full 0.992
_diffrn_measured_fraction_theta_max 0.995
_diffrn_measurement_device_type 'Bruker APEX-II CCD'
_diffrn_measurement_method '\f and \w scans'
_diffrn_radiation_type MoK\a
_diffrn_radiation_wavelength 0.71073
_diffrn_reflns_av_R_equivalents 0.1264
_diffrn_reflns_av_unetI/netI 0.0994
_diffrn_reflns_Laue_measured_fraction_full 0.992
_diffrn_reflns_Laue_measured_fraction_max 0.995
_diffrn_reflns_limit_h_max 9
_diffrn_reflns_limit_h_min -9
_diffrn_reflns_limit_k_max 29
_diffrn_reflns_limit_k_min -29
_diffrn_reflns_limit_l_max 20
_diffrn_reflns_limit_l_min -20
_diffrn_reflns_number 46959
_diffrn_reflns_point_group_measured_fraction_full 0.988
_diffrn_reflns_point_group_measured_fraction_max 0.991
_diffrn_reflns_theta_full 25.242
_diffrn_reflns_theta_max 25.218
_diffrn_reflns_theta_min 1.637
_exptl_absorpt_coefficient_mu 0.191
_exptl_absorpt_correction_type none
_exptl_crystal_colour Orange
_exptl_crystal_density_diffrn 1.317
_exptl_crystal_description Plate
_exptl_crystal_F_000 1488
_exptl_crystal_size_max 0.18
_exptl_crystal_size_mid 0.10
_exptl_crystal_size_min 0.04
_refine_diff_density_max 0.226
_refine_diff_density_min -0.177
_refine_diff_density_rms 0.045
_refine_ls_abs_structure_details
;
 Flack x determined using 1530 quotients [(I+)-(I-)]/[(I+)+(I-)]
 (Parsons, Flack and Wagner, Acta Cryst. B69 (2013) 249-259).
;
_refine_ls_abs_structure_Flack 0.07(8)
_refine_ls_extinction_coef 0.0050(12)
_refine_ls_extinction_expression Fc^*^=kFc[1+0.001xFc^2^\l^3^/sin(2\q)]^-1/4^
_refine_ls_extinction_method SHELXL
_refine_ls_goodness_of_fit_ref 1.009
_refine_ls_hydrogen_treatment constr
_refine_ls_matrix_type full
_refine_ls_number_parameters 470
_refine_ls_number_reflns 6398
_refine_ls_number_restraints 1
_refine_ls_restrained_S_all 1.009
_refine_ls_R_factor_all 0.0984
_refine_ls_R_factor_gt 0.0512
_refine_ls_shift/su_max 0.000
_refine_ls_shift/su_mean 0.000
_refine_ls_structure_factor_coef Fsqd
_refine_ls_weighting_details 'w=1/[\s^2^(Fo^2^)+(0.0167P)^2^+0.8608P] where P=(Fo^2^+2Fc^2^)/3'
_refine_ls_weighting_scheme calc
_refine_ls_wR_factor_gt 0.1072
_refine_ls_wR_factor_ref 0.1298
_reflns_Friedel_coverage 0.924
_reflns_Friedel_fraction_full 0.984
_reflns_Friedel_fraction_max 0.987
_reflns_number_gt 4026
_reflns_number_total 6398
_reflns_threshold_expression 'I > 2\s(I)'
_cod_data_source_file d0nj01100b2.cif
_cod_data_source_block HYANTPIT_2_5_a
_cod_depositor_comments
;Adding full bibliography for 7059591--7059592.cif.

 Adding full bibliography for 7059591--7059592.cif.
;
_cod_original_cell_volume 3584.8(9)
_cod_database_code 7059591
_shelx_space_group_comment
;
The symmetry employed for this shelxl refinement is uniquely defined
by the following loop, which should always be used as a source of
symmetry information in preference to the above space-group names.
They are only intended as comments.
;
_shelxl_version_number 2014/6

loop_
_space_group_symop_operation_xyz
'x, y, z'
'-x, -y, z+1/2'
'x+1/2, -y+1/2, z'
'-x+1/2, y+1/2, z+1/2'

loop_
_atom_site_label
_atom_site_type_symbol
_atom_site_fract_x
_atom_site_fract_y
_atom_site_fract_z
_atom_site_U_iso_or_equiv
_atom_site_adp_type
_atom_site_occupancy
_atom_site_site_symmetry_order
_atom_site_calc_flag
_atom_site_refinement_flags_posn
_atom_site_refinement_flags_adp
_atom_site_refinement_flags_occupancy
_atom_site_disorder_assembly
_atom_site_disorder_group
S1 S 1.0030(2) 0.36929(6) 0.40184(9) 0.0652(4) Uani 1 1 d . . . . .
S2 S 0.6446(2) 0.27236(6) 0.53691(10) 0.0701(5) Uani 1 1 d . . . . .
N5 N 0.4758(6) 0.27066(18) 0.4117(3) 0.0595(12) Uani 1 1 d . . . . .
H5 H 0.5305 0.2420 0.4022 0.071 Uiso 1 1 calc R U . . .
N1 N 0.9276(6) 0.36096(19) 0.6234(3) 0.0610(12) Uani 1 1 d . . . . .
N4 N 0.3636(6) 0.28778(18) 0.3589(3) 0.0621(13) Uani 1 1 d . . . . .
N3 N 0.8208(7) 0.41854(19) 0.5089(2) 0.0665(14) Uani 1 1 d . . . . .
H6A H 0.8038 0.4227 0.5572 0.080 Uiso 1 1 calc R U . . .
N2 N 0.9871(6) 0.35209(19) 0.5500(2) 0.0614(13) Uani 1 1 d . . . . .
H2 H 1.0601 0.3280 0.5427 0.074 Uiso 1 1 calc R U . . .
N6 N 0.4121(6) 0.34186(18) 0.4875(3) 0.0611(13) Uani 1 1 d . . . . .
H8B H 0.3395 0.3464 0.4528 0.073 Uiso 1 1 calc R U . . .
C14 C 0.8605(7) 0.2821(2) 0.7896(3) 0.0600(15) Uani 1 1 d . . . . .
C39 C 0.4151(7) 0.3826(2) 0.5449(3) 0.0582(14) Uani 1 1 d . . . . .
C24 C 0.1856(8) 0.2196(3) 0.1942(3) 0.0670(17) Uani 1 1 d . . . . .
C38 C 0.5035(7) 0.2973(2) 0.4782(3) 0.0551(14) Uani 1 1 d . . . . .
C36 C 0.1989(8) 0.3192(3) 0.2078(3) 0.0654(17) Uani 1 1 d . . . . .
C29 C 0.0909(9) 0.2261(3) 0.1261(4) 0.0765(19) Uani 1 1 d . . . . .
C16 C 0.9307(8) 0.3811(2) 0.4900(3) 0.0563(15) Uani 1 1 d . . . . .
C17 C 0.7282(8) 0.4524(3) 0.4592(3) 0.0637(16) Uani 1 1 d . . . . .
C15 C 0.9695(8) 0.3260(2) 0.6731(3) 0.0613(16) Uani 1 1 d . . . . .
H15 H 1.0363 0.2977 0.6586 0.074 Uiso 1 1 calc R U . . .
C1 C 0.9132(8) 0.3300(2) 0.7534(3) 0.0594(15) Uani 1 1 d . . . . .
C23 C 0.2384(8) 0.2664(2) 0.2345(3) 0.0601(16) Uani 1 1 d . . . . .
C35 C 0.2493(9) 0.3671(3) 0.2456(4) 0.0740(19) Uani 1 1 d . . . . .
H35 H 0.3120 0.3647 0.2898 0.089 Uiso 1 1 calc R U . . .
C9 C 0.8030(8) 0.2845(3) 0.8672(3) 0.0687(17) Uani 1 1 d . . . . .
C13 C 0.8642(9) 0.2308(2) 0.7537(4) 0.0711(18) Uani 1 1 d . . . . .
H7B H 0.8997 0.2280 0.7032 0.085 Uiso 1 1 calc R U . . .
C37 C 0.3460(8) 0.2565(2) 0.3003(3) 0.0622(16) Uani 1 1 d . . . . .
H37 H 0.4066 0.2250 0.2996 0.075 Uiso 1 1 calc R U . . .
C7 C 0.8543(8) 0.3807(3) 0.8719(4) 0.0692(17) Uani 1 1 d . . . . .
C40 C 0.3231(8) 0.4274(2) 0.5304(4) 0.0682(16) Uani 1 1 d . . . . .
H40 H 0.2646 0.4298 0.4850 0.082 Uiso 1 1 calc R U . . .
C12 C 0.8172(9) 0.1861(3) 0.7915(4) 0.085(2) Uani 1 1 d . . . . .
H12 H 0.8233 0.1530 0.7669 0.103 Uiso 1 1 calc R U . . .
C2 C 0.9170(8) 0.3794(2) 0.7945(3) 0.0628(16) Uani 1 1 d . . . . .
C31 C 0.1037(9) 0.3236(3) 0.1395(4) 0.0772(19) Uani 1 1 d . . . . .
C28 C 0.0371(10) 0.1794(4) 0.0853(4) 0.091(2) Uani 1 1 d . . . . .
H28 H -0.0231 0.1835 0.0407 0.110 Uiso 1 1 calc R U . . .
C25 C 0.2179(9) 0.1664(3) 0.2191(4) 0.0775(19) Uani 1 1 d . . . . .
H25 H 0.2769 0.1608 0.2638 0.093 Uiso 1 1 calc R U . . .
C3 C 0.9892(8) 0.4275(2) 0.7650(4) 0.0760(19) Uani 1 1 d . . . . .
H4A H 1.0331 0.4278 0.7159 0.091 Uiso 1 1 calc R U . . .
C18 C 0.6557(8) 0.4326(3) 0.3943(4) 0.0733(17) Uani 1 1 d . . . . .
H18 H 0.6706 0.3969 0.3803 0.088 Uiso 1 1 calc R U . . .
C44 C 0.5018(10) 0.3798(3) 0.6127(3) 0.077(2) Uani 1 1 d . . . . .
H44 H 0.5632 0.3494 0.6239 0.092 Uiso 1 1 calc R U . . .
C30 C 0.0541(9) 0.2776(4) 0.1011(4) 0.086(2) Uani 1 1 d . . . . .
H30 H -0.0067 0.2815 0.0565 0.103 Uiso 1 1 calc R U . . .
C10 C 0.7513(9) 0.2357(3) 0.9036(4) 0.085(2) Uani 1 1 d . . . . .
H10 H 0.7115 0.2367 0.9534 0.101 Uiso 1 1 calc R U . . .
C4 C 0.9936(10) 0.4736(3) 0.8094(5) 0.090(2) Uani 1 1 d . . . . .
H4 H 1.0430 0.5044 0.7903 0.108 Uiso 1 1 calc R U . . .
C8 C 0.7969(8) 0.3336(3) 0.9045(4) 0.0769(18) Uani 1 1 d . . . . .
H8 H 0.7524 0.3351 0.9535 0.092 Uiso 1 1 calc R U . . .
C22 C 0.7046(10) 0.5049(3) 0.4804(4) 0.088(2) Uani 1 1 d . . . . .
H22 H 0.7530 0.5183 0.5246 0.105 Uiso 1 1 calc R U . . .
C26 C 0.1637(10) 0.1236(3) 0.1784(4) 0.091(2) Uani 1 1 d . . . . .
H26 H 0.1873 0.0891 0.1955 0.110 Uiso 1 1 calc R U . . .
C11 C 0.7598(10) 0.1886(3) 0.8663(5) 0.090(2) Uani 1 1 d . . . . .
H11 H 0.7270 0.1572 0.8908 0.108 Uiso 1 1 calc R U . . .
C41 C 0.3164(10) 0.4689(3) 0.5826(4) 0.087(2) Uani 1 1 d . . . . .
H41 H 0.2517 0.4986 0.5726 0.104 Uiso 1 1 calc R U . . .
C27 C 0.0722(11) 0.1301(4) 0.1105(5) 0.098(3) Uani 1 1 d . . . . .
H27 H 0.0365 0.1001 0.0835 0.117 Uiso 1 1 calc R U . . .
C34 C 0.2067(10) 0.4163(3) 0.2179(4) 0.089(2) Uani 1 1 d . . . . .
H34 H 0.2404 0.4472 0.2434 0.107 Uiso 1 1 calc R U . . .
C42 C 0.4047(12) 0.4666(3) 0.6492(4) 0.100(3) Uani 1 1 d . . . . .
H42 H 0.4016 0.4948 0.6840 0.120 Uiso 1 1 calc R U . . .
C21 C 0.6079(12) 0.5381(3) 0.4355(6) 0.108(3) Uani 1 1 d . . . . .
H21 H 0.5912 0.5738 0.4492 0.129 Uiso 1 1 calc R U . . .
C19 C 0.5608(10) 0.4658(4) 0.3500(4) 0.097(2) Uani 1 1 d . . . . .
H19 H 0.5127 0.4525 0.3057 0.116 Uiso 1 1 calc R U . . .
C6 C 0.8590(10) 0.4307(4) 0.9133(5) 0.095(2) Uani 1 1 d . . . . .
H3A H 0.8152 0.4324 0.9624 0.114 Uiso 1 1 calc R U . . .
C20 C 0.5372(12) 0.5175(4) 0.3703(5) 0.110(3) Uani 1 1 d . . . . .
H20 H 0.4724 0.5394 0.3400 0.132 Uiso 1 1 calc R U . . .
C43 C 0.4967(11) 0.4223(3) 0.6635(4) 0.096(2) Uani 1 1 d . . . . .
H43 H 0.5572 0.4206 0.7084 0.115 Uiso 1 1 calc R U . . .
C33 C 0.1119(11) 0.4207(4) 0.1509(5) 0.105(3) Uani 1 1 d . . . . .
H33 H 0.0810 0.4544 0.1334 0.126 Uiso 1 1 calc R U . . .
C32 C 0.0659(11) 0.3767(4) 0.1124(4) 0.100(3) Uani 1 1 d . . . . .
H32 H 0.0080 0.3806 0.0670 0.120 Uiso 1 1 calc R U . . .
C5 C 0.9245(11) 0.4743(4) 0.8829(6) 0.103(3) Uani 1 1 d . . . . .
H6B H 0.9247 0.5061 0.9108 0.123 Uiso 1 1 calc R U . . .

loop_
_atom_site_aniso_label
_atom_site_aniso_U_11
_atom_site_aniso_U_22
_atom_site_aniso_U_33
_atom_site_aniso_U_23
_atom_site_aniso_U_13
_atom_site_aniso_U_12
S1 0.0818(10) 0.0649(8) 0.0489(7) 0.0034(8) 0.0061(8) 0.0004(9)
S2 0.0772(11) 0.0620(9) 0.0711(10) -0.0053(8) -0.0121(9) -0.0004(9)
N5 0.070(3) 0.055(3) 0.053(3) -0.004(2) 0.000(3) 0.006(2)
N1 0.068(3) 0.070(3) 0.046(3) 0.002(2) 0.001(2) -0.004(3)
N4 0.074(4) 0.065(3) 0.047(3) 0.000(2) 0.006(3) 0.002(3)
N3 0.084(4) 0.070(3) 0.045(3) 0.006(2) 0.007(3) 0.007(3)
N2 0.071(3) 0.066(3) 0.047(3) 0.006(2) 0.011(3) 0.008(2)
N6 0.078(3) 0.055(3) 0.050(3) -0.002(2) -0.003(3) 0.000(3)
C14 0.064(4) 0.070(4) 0.046(3) 0.001(3) -0.005(3) 0.006(3)
C39 0.074(4) 0.054(3) 0.046(3) -0.003(3) 0.007(3) -0.012(3)
C24 0.065(4) 0.098(5) 0.039(3) -0.007(3) 0.018(3) -0.010(4)
C38 0.069(4) 0.045(3) 0.051(3) -0.001(3) 0.002(3) -0.007(3)
C36 0.067(4) 0.081(5) 0.048(3) 0.007(3) 0.020(3) 0.002(4)
C29 0.070(4) 0.113(6) 0.047(3) -0.011(4) 0.013(3) -0.007(4)
C16 0.065(4) 0.061(4) 0.043(3) 0.002(3) 0.002(3) -0.006(3)
C17 0.073(4) 0.068(4) 0.050(3) 0.005(3) 0.013(3) 0.002(4)
C15 0.075(4) 0.062(4) 0.047(3) 0.003(3) 0.000(3) 0.002(3)
C1 0.072(4) 0.058(3) 0.048(3) 0.002(3) -0.004(3) 0.006(3)
C23 0.064(4) 0.078(4) 0.038(3) 0.000(3) 0.011(3) -0.006(3)
C35 0.088(5) 0.077(4) 0.057(4) 0.011(3) 0.012(4) 0.008(4)
C9 0.067(4) 0.091(5) 0.048(3) 0.004(3) -0.001(3) -0.001(4)
C13 0.090(5) 0.067(4) 0.056(3) 0.003(3) -0.001(4) -0.002(4)
C37 0.071(4) 0.065(4) 0.051(3) -0.006(3) 0.013(3) -0.004(3)
C7 0.062(4) 0.083(4) 0.063(4) -0.011(3) 0.001(3) 0.007(4)
C40 0.079(4) 0.059(3) 0.066(4) -0.004(3) -0.004(4) -0.001(3)
C12 0.100(6) 0.069(4) 0.088(5) 0.008(4) 0.002(5) -0.006(4)
C2 0.067(4) 0.064(4) 0.057(3) 0.003(3) -0.008(3) 0.006(3)
C31 0.072(5) 0.105(6) 0.055(4) 0.014(4) 0.011(4) 0.010(4)
C28 0.077(5) 0.143(7) 0.054(4) -0.025(5) 0.009(4) -0.016(5)
C25 0.092(5) 0.083(5) 0.057(4) -0.007(4) 0.010(4) -0.012(4)
C3 0.093(5) 0.061(4) 0.074(4) 0.000(3) -0.010(4) 0.002(4)
C18 0.081(5) 0.083(4) 0.056(4) 0.004(4) 0.006(4) 0.007(4)
C44 0.109(6) 0.069(4) 0.053(4) 0.000(3) -0.005(4) 0.007(4)
C30 0.076(5) 0.136(7) 0.045(4) 0.002(4) 0.001(3) 0.007(5)
C10 0.077(4) 0.120(7) 0.056(4) 0.019(4) 0.006(4) -0.013(5)
C4 0.105(6) 0.065(4) 0.101(6) -0.009(4) -0.017(5) 0.004(4)
C8 0.078(5) 0.104(5) 0.049(3) -0.007(4) 0.006(4) 0.007(4)
C22 0.110(6) 0.078(5) 0.075(4) -0.004(4) 0.011(5) 0.011(5)
C26 0.102(6) 0.095(5) 0.077(5) -0.020(4) 0.012(4) -0.020(5)
C11 0.099(6) 0.088(5) 0.083(5) 0.024(5) -0.002(5) -0.017(5)
C41 0.112(6) 0.064(4) 0.085(5) -0.013(4) -0.003(5) 0.012(4)
C27 0.099(6) 0.119(7) 0.075(5) -0.029(5) 0.016(5) -0.026(6)
C34 0.104(6) 0.082(5) 0.081(5) 0.015(4) 0.023(5) 0.011(4)
C42 0.159(8) 0.070(5) 0.073(5) -0.027(4) -0.009(5) 0.016(5)
C21 0.141(8) 0.077(5) 0.104(7) 0.015(5) 0.038(6) 0.040(6)
C19 0.097(6) 0.132(7) 0.062(4) 0.009(5) 0.004(4) 0.021(5)
C6 0.099(6) 0.103(6) 0.082(5) -0.031(5) -0.005(5) 0.025(5)
C20 0.124(8) 0.135(8) 0.072(5) 0.038(6) 0.027(5) 0.050(6)
C43 0.145(7) 0.082(5) 0.061(4) -0.017(4) -0.020(4) 0.013(5)
C33 0.102(7) 0.118(7) 0.094(6) 0.041(5) 0.020(6) 0.023(6)
C32 0.095(6) 0.142(8) 0.064(5) 0.037(5) 0.006(4) 0.014(6)
C5 0.101(6) 0.088(6) 0.119(8) -0.042(5) -0.016(6) 0.019(5)

loop_
_atom_type_symbol
_atom_type_description
_atom_type_scat_dispersion_real
_atom_type_scat_dispersion_imag
_atom_type_scat_source
C C 0.0033 0.0016 'International Tables Vol C Tables 4.2.6.8 and 6.1.1.4'
H H 0.0000 0.0000 'International Tables Vol C Tables 4.2.6.8 and 6.1.1.4'
N N 0.0061 0.0033 'International Tables Vol C Tables 4.2.6.8 and 6.1.1.4'
S S 0.1246 0.1234 'International Tables Vol C Tables 4.2.6.8 and 6.1.1.4'

loop_
_geom_angle_atom_site_label_1
_geom_angle_atom_site_label_2
_geom_angle_atom_site_label_3
_geom_angle
_geom_angle_site_symmetry_1
_geom_angle_site_symmetry_3
_geom_angle_publ_flag
C38 N5 N4 122.5(5) . . ?
C38 N5 H5 118.8 . . ?
N4 N5 H5 118.8 . . ?
C15 N1 N2 115.0(5) . . ?
C37 N4 N5 114.8(5) . . ?
C16 N3 C17 128.4(5) . . ?
C16 N3 H6A 115.8 . . ?
C17 N3 H6A 115.8 . . ?
C16 N2 N1 120.4(5) . . ?
C16 N2 H2 119.8 . . ?
N1 N2 H2 119.8 . . ?
C38 N6 C39 131.2(5) . . ?
C38 N6 H8B 114.4 . . ?
C39 N6 H8B 114.4 . . ?
C1 C14 C13 123.4(5) . . ?
C1 C14 C9 119.2(5) . . ?
C13 C14 C9 117.4(6) . . ?
C40 C39 C44 119.1(5) . . ?
C40 C39 N6 116.0(5) . . ?
C44 C39 N6 124.9(5) . . ?
C25 C24 C23 123.6(6) . . ?
C25 C24 C29 117.5(6) . . ?
C23 C24 C29 118.9(6) . . ?
N5 C38 N6 114.2(5) . . ?
N5 C38 S2 117.5(4) . . ?
N6 C38 S2 128.3(4) . . ?
C35 C36 C31 118.7(6) . . ?
C35 C36 C23 123.4(6) . . ?
C31 C36 C23 117.8(6) . . ?
C30 C29 C24 119.0(6) . . ?
C30 C29 C28 121.6(7) . . ?
C24 C29 C28 119.4(8) . . ?
N3 C16 N2 114.3(5) . . ?
N3 C16 S1 126.1(4) . . ?
N2 C16 S1 119.6(5) . . ?
C18 C17 C22 120.1(6) . . ?
C18 C17 N3 121.5(6) . . ?
C22 C17 N3 118.3(6) . . ?
N1 C15 C1 120.9(6) . . ?
N1 C15 H15 119.6 . . ?
C1 C15 H15 119.6 . . ?
C14 C1 C2 120.5(5) . . ?
C14 C1 C15 117.6(5) . . ?
C2 C1 C15 121.8(5) . . ?
C24 C23 C36 121.2(5) . . ?
C24 C23 C37 115.6(6) . . ?
C36 C23 C37 123.0(5) . . ?
C34 C35 C36 120.9(7) . . ?
C34 C35 H35 119.6 . . ?
C36 C35 H35 119.6 . . ?
C8 C9 C14 119.5(6) . . ?
C8 C9 C10 121.8(6) . . ?
C14 C9 C10 118.7(6) . . ?
C12 C13 C14 121.2(6) . . ?
C12 C13 H7B 119.4 . . ?
C14 C13 H7B 119.4 . . ?
N4 C37 C23 125.7(6) . . ?
N4 C37 H37 117.1 . . ?
C23 C37 H37 117.1 . . ?
C8 C7 C6 122.3(7) . . ?
C8 C7 C2 119.2(6) . . ?
C6 C7 C2 118.5(7) . . ?
C39 C40 C41 120.6(6) . . ?
C39 C40 H40 119.7 . . ?
C41 C40 H40 119.7 . . ?
C13 C12 C11 121.4(7) . . ?
C13 C12 H12 119.3 . . ?
C11 C12 H12 119.3 . . ?
C1 C2 C3 123.4(6) . . ?
C1 C2 C7 118.7(6) . . ?
C3 C2 C7 117.8(6) . . ?
C30 C31 C36 120.0(7) . . ?
C30 C31 C32 122.3(7) . . ?
C36 C31 C32 117.6(7) . . ?
C27 C28 C29 121.0(8) . . ?
C27 C28 H28 119.5 . . ?
C29 C28 H28 119.5 . . ?
C26 C25 C24 120.7(7) . . ?
C26 C25 H25 119.7 . . ?
C24 C25 H25 119.7 . . ?
C4 C3 C2 120.1(7) . . ?
C4 C3 H4A 119.9 . . ?
C2 C3 H4A 119.9 . . ?
C17 C18 C19 119.8(7) . . ?
C17 C18 H18 120.1 . . ?
C19 C18 H18 120.1 . . ?
C43 C44 C39 119.6(6) . . ?
C43 C44 H44 120.2 . . ?
C39 C44 H44 120.2 . . ?
C29 C30 C31 123.0(7) . . ?
C29 C30 H30 118.5 . . ?
C31 C30 H30 118.5 . . ?
C11 C10 C9 120.6(7) . . ?
C11 C10 H10 119.7 . . ?
C9 C10 H10 119.7 . . ?
C3 C4 C5 120.7(8) . . ?
C3 C4 H4 119.6 . . ?
C5 C4 H4 119.6 . . ?
C9 C8 C7 122.6(6) . . ?
C9 C8 H8 118.7 . . ?
C7 C8 H8 118.7 . . ?
C17 C22 C21 119.7(7) . . ?
C17 C22 H22 120.1 . . ?
C21 C22 H22 120.1 . . ?
C25 C26 C27 121.7(8) . . ?
C25 C26 H26 119.1 . . ?
C27 C26 H26 119.1 . . ?
C10 C11 C12 120.8(7) . . ?
C10 C11 H11 119.6 . . ?
C12 C11 H11 119.6 . . ?
C42 C41 C40 120.5(7) . . ?
C42 C41 H41 119.8 . . ?
C40 C41 H41 119.8 . . ?
C28 C27 C26 119.8(7) . . ?
C28 C27 H27 120.1 . . ?
C26 C27 H27 120.1 . . ?
C35 C34 C33 120.4(8) . . ?
C35 C34 H34 119.8 . . ?
C33 C34 H34 119.8 . . ?
C43 C42 C41 119.0(7) . . ?
C43 C42 H42 120.5 . . ?
C41 C42 H42 120.5 . . ?
C20 C21 C22 119.1(8) . . ?
C20 C21 H21 120.5 . . ?
C22 C21 H21 120.5 . . ?
C20 C19 C18 120.5(8) . . ?
C20 C19 H19 119.8 . . ?
C18 C19 H19 119.8 . . ?
C5 C6 C7 121.2(8) . . ?
C5 C6 H3A 119.4 . . ?
C7 C6 H3A 119.4 . . ?
C19 C20 C21 120.8(8) . . ?
C19 C20 H20 119.6 . . ?
C21 C20 H20 119.6 . . ?
C42 C43 C44 121.3(7) . . ?
C42 C43 H43 119.4 . . ?
C44 C43 H43 119.4 . . ?
C32 C33 C34 120.7(8) . . ?
C32 C33 H33 119.7 . . ?
C34 C33 H33 119.7 . . ?
C33 C32 C31 121.6(8) . . ?
C33 C32 H32 119.2 . . ?
C31 C32 H32 119.2 . . ?
C6 C5 C4 121.5(8) . . ?
C6 C5 H6B 119.2 . . ?
C4 C5 H6B 119.2 . . ?

loop_
_geom_bond_atom_site_label_1
_geom_bond_atom_site_label_2
_geom_bond_distance
_geom_bond_site_symmetry_2
_geom_bond_publ_flag
S1 C16 1.676(6) . ?
S2 C38 1.670(6) . ?
N5 C38 1.355(7) . ?
N5 N4 1.374(6) . ?
N5 H5 0.8600 . ?
N1 C15 1.275(7) . ?
N1 N2 1.389(6) . ?
N4 C37 1.294(7) . ?
N3 C16 1.341(7) . ?
N3 C17 1.431(7) . ?
N3 H6A 0.8600 . ?
N2 C16 1.355(7) . ?
N2 H2 0.8600 . ?
N6 C38 1.352(7) . ?
N6 C39 1.425(7) . ?
N6 H8B 0.8600 . ?
C14 C1 1.417(8) . ?
C14 C13 1.423(8) . ?
C14 C9 1.435(8) . ?
C39 C40 1.372(8) . ?
C39 C44 1.385(8) . ?
C24 C25 1.419(9) . ?
C24 C23 1.427(8) . ?
C24 C29 1.432(9) . ?
C36 C35 1.425(9) . ?
C36 C31 1.432(9) . ?
C36 C23 1.431(8) . ?
C29 C30 1.388(10) . ?
C29 C28 1.433(11) . ?
C17 C18 1.373(9) . ?
C17 C22 1.372(9) . ?
C15 C1 1.479(7) . ?
C15 H15 0.9300 . ?
C1 C2 1.424(8) . ?
C23 C37 1.472(8) . ?
C35 C34 1.362(9) . ?
C35 H35 0.9300 . ?
C9 C8 1.386(9) . ?
C9 C10 1.436(9) . ?
C13 C12 1.350(9) . ?
C13 H7B 0.9300 . ?
C37 H37 0.9300 . ?
C7 C8 1.385(9) . ?
C7 C6 1.441(10) . ?
C7 C2 1.448(9) . ?
C40 C41 1.377(9) . ?
C40 H40 0.9300 . ?
C12 C11 1.391(10) . ?
C12 H12 0.9300 . ?
C2 C3 1.432(8) . ?
C31 C30 1.388(10) . ?
C31 C32 1.438(10) . ?
C28 C27 1.335(11) . ?
C28 H28 0.9300 . ?
C25 C26 1.356(9) . ?
C25 H25 0.9300 . ?
C3 C4 1.384(9) . ?
C3 H4A 0.9300 . ?
C18 C19 1.376(10) . ?
C18 H18 0.9300 . ?
C44 C43 1.381(9) . ?
C44 H44 0.9300 . ?
C30 H30 0.9300 . ?
C10 C11 1.343(9) . ?
C10 H10 0.9300 . ?
C4 C5 1.404(11) . ?
C4 H4 0.9300 . ?
C8 H8 0.9300 . ?
C22 C21 1.390(11) . ?
C22 H22 0.9300 . ?
C26 C27 1.414(11) . ?
C26 H26 0.9300 . ?
C11 H11 0.9300 . ?
C41 C42 1.373(10) . ?
C41 H41 0.9300 . ?
C27 H27 0.9300 . ?
C34 C33 1.412(11) . ?
C34 H34 0.9300 . ?
C42 C43 1.362(10) . ?
C42 H42 0.9300 . ?
C21 C20 1.378(12) . ?
C21 H21 0.9300 . ?
C19 C20 1.347(11) . ?
C19 H19 0.9300 . ?
C6 C5 1.323(11) . ?
C6 H3A 0.9300 . ?
C20 H20 0.9300 . ?
C43 H43 0.9300 . ?
C33 C32 1.339(11) . ?
C33 H33 0.9300 . ?
C32 H32 0.9300 . ?
C5 H6B 0.9300 . ?
